data_7127725
loop_
_publ_author_name
'Yang, Xin-Xue'
'Yu, Wei-Dong'
'Yi, Xiao-Yi'
'Li, Lei-Jiao'
'Liu, Chao'

_publ_section_title
;
 Monocarboxylate-driven structural growth in Calix[n]arene-polyoxotitanate
 hybrid systems: utility in hydrogen production from water.
;
_journal_issue 90
_journal_name_full 'Chemical communications (Cambridge, England)'
_journal_page_first 14035
_journal_page_last 14038
_journal_paper_doi 10.1039/d0cc05336h
_journal_volume 56
_journal_year 2020
_chemical_formula_moiety 'C106 H146 O20 Ti4'
_chemical_formula_sum 'C106 H146 O20 Ti4'
_chemical_formula_weight 1931.82
_space_group_crystal_system monoclinic
_space_group_IT_number 14
_space_group_name_Hall '-P 2ybc'
_space_group_name_H-M_alt 'P 1 21/c 1'
_atom_sites_solution_hydrogens geom
_atom_sites_solution_primary dual
_audit_creation_date 2020-10-06
_audit_creation_method
;
Olex2 1.3
(compiled 2020.02.04 svn.rd84adfe8 for OlexSys, GUI svn.r6032)
;
_audit_update_record
;
2020-10-06 deposited with the CCDC.	2020-10-26 downloaded from the CCDC.
;
_cell_angle_alpha 90
_cell_angle_beta 93.955(6)
_cell_angle_gamma 90
_cell_formula_units_Z 2
_cell_length_a 14.6214(11)
_cell_length_b 28.2561(17)
_cell_length_c 14.3350(9)
_cell_measurement_reflns_used 2856
_cell_measurement_temperature 150
_cell_measurement_theta_max 28.56
_cell_measurement_theta_min 1.85
_cell_volume 5908.3(7)
_computing_cell_refinement 'CrysAlisPro 1.171.40.26a (Rigaku OD, 2018)'
_computing_data_collection 'CrysAlisPro 1.171.40.26a (Rigaku OD, 2018)'
_computing_data_reduction 'CrysAlisPro 1.171.40.26a (Rigaku OD, 2018)'
_computing_molecular_graphics 'Olex2 1.3 (Dolomanov et al., 2009)'
_computing_publication_material 'Olex2 1.3 (Dolomanov et al., 2009)'
_computing_structure_refinement 'SHELXL 2018/3 (Sheldrick, 2015)'
_computing_structure_solution 'SHELXT  (Sheldrick, 2015)'
_diffrn_ambient_temperature 150
_diffrn_measured_fraction_theta_full 0.998
_diffrn_measured_fraction_theta_max 0.998
_diffrn_measurement_details
;
List of Runs (angles in degrees, time in seconds):

  # Type    Start    End  Width  t~exp~   \w     \q     \k     \f   Frames
#--------------------------------------------------------------------------
  1  \w    -18.00  11.00   0.50   30.00    --    5.62  80.00  24.00   58
  2  \w     19.00  47.00   0.50   30.00    --    5.62  80.00  24.00   56
  3  \w    -56.00  20.00   0.50   30.00    --    5.62 -19.00 -60.00  152
  4  \w     13.00  39.00   0.50   30.00    --    5.62 -99.00-150.00   52
  5  \w     -8.00  35.00   0.50   30.00    --    5.62 -99.00-180.00   86
  6  \w    -22.00  15.00   0.50   30.00    --   -6.01 -99.00-150.00   74
  7  \w    -22.00  16.00   0.50   30.00    --   -6.01 -99.00 -30.00   76
  8  \w    -21.00  26.00   0.50   30.00    --    5.62 -99.00  30.00   94
  9  \w    -11.00  34.00   0.50   30.00    --    5.62 -99.00 120.00   90
 10  \w    -23.00   8.00   0.50   30.00    --   -6.01 -99.00  90.00   62
 11  \w    -66.00  31.00   0.50   30.00    --    5.62 -80.00 -99.00  194
;
_diffrn_measurement_device 'four-circle diffractometer'
_diffrn_measurement_device_type 'Bruker APEX-II CCD'
_diffrn_measurement_method '\f and \w scans'
_diffrn_orient_matrix_type 'CrysAlisPro convention (1999,Acta A55,543-557)'
_diffrn_orient_matrix_UB_11 0.0240960000
_diffrn_orient_matrix_UB_12 0.0173648000
_diffrn_orient_matrix_UB_13 -0.0243184000
_diffrn_orient_matrix_UB_21 0.0413981000
_diffrn_orient_matrix_UB_22 -0.0127553000
_diffrn_orient_matrix_UB_23 0.0095119000
_diffrn_orient_matrix_UB_31 -0.0084512000
_diffrn_orient_matrix_UB_32 -0.0128977000
_diffrn_orient_matrix_UB_33 -0.0421280000
_diffrn_radiation_probe x-ray
_diffrn_radiation_type MoK\a
_diffrn_radiation_wavelength 0.71073
_diffrn_reflns_av_R_equivalents 0.3476
_diffrn_reflns_av_unetI/netI 0.1479
_diffrn_reflns_Laue_measured_fraction_full 0.998
_diffrn_reflns_Laue_measured_fraction_max 0.998
_diffrn_reflns_limit_h_max 16
_diffrn_reflns_limit_h_min -17
_diffrn_reflns_limit_k_max 32
_diffrn_reflns_limit_k_min -32
_diffrn_reflns_limit_l_max 16
_diffrn_reflns_limit_l_min -16
_diffrn_reflns_number 74449
_diffrn_reflns_point_group_measured_fraction_full 0.998
_diffrn_reflns_point_group_measured_fraction_max 0.998
_diffrn_reflns_theta_full 24.498
_diffrn_reflns_theta_max 24.498
_diffrn_reflns_theta_min 2.007
_diffrn_source 'micro-focus sealed X-ray tube'
_diffrn_source_type 'PhotonJet (Mo) X-ray Source'
_exptl_absorpt_coefficient_mu 0.318
_exptl_absorpt_correction_T_max 1.2
_exptl_absorpt_correction_T_min 0.77
_exptl_absorpt_correction_type multi-scan
_exptl_crystal_colour 'clear yellowish yellow'
_exptl_crystal_colour_lustre clear
_exptl_crystal_colour_modifier yellowish
_exptl_crystal_colour_primary yellow
_exptl_crystal_density_diffrn 1.086
_exptl_crystal_description block
_exptl_crystal_F_000 2060
_exptl_crystal_size_max 0.5
_exptl_crystal_size_mid 0.4
_exptl_crystal_size_min 0.4
_refine_diff_density_max 0.352
_refine_diff_density_min -0.335
_refine_diff_density_rms 0.068
_refine_ls_extinction_method none
_refine_ls_goodness_of_fit_ref 1.014
_refine_ls_hydrogen_treatment constr
_refine_ls_matrix_type full
_refine_ls_number_parameters 636
_refine_ls_number_reflns 9802
_refine_ls_number_restraints 58
_refine_ls_restrained_S_all 1.016
_refine_ls_R_factor_all 0.1839
_refine_ls_R_factor_gt 0.1038
_refine_ls_shift/su_max 0.005
_refine_ls_shift/su_mean 0.000
_refine_ls_structure_factor_coef Fsqd
_refine_ls_weighting_details 'w=1/[\s^2^(Fo^2^)+(0.1167P)^2^] where P=(Fo^2^+2Fc^2^)/3'
_refine_ls_weighting_scheme calc
_refine_ls_wR_factor_gt 0.2251
_refine_ls_wR_factor_ref 0.2580
_reflns_Friedel_coverage 0.000
_reflns_number_gt 4971
_reflns_number_total 9802
_reflns_threshold_expression 'I > 2\s(I)'
_cod_data_source_file d0cc05336h2.cif
_cod_data_source_block Ti4-2
_cod_database_code 7127725
_shelx_shelxl_version_number 2018/3
_chemical_oxdiff_formula 'C83 H83 O83 N83 Ti83 '
_shelx_space_group_comment
;
The symmetry employed for this shelxl refinement is uniquely defined
by the following loop, which should always be used as a source of
symmetry information in preference to the above space-group names.
They are only intended as comments.
;
_shelx_estimated_absorpt_t_max 0.883
_shelx_estimated_absorpt_t_min 0.857
_reflns_odcompleteness_completeness 99.95
_reflns_odcompleteness_iscentric 1
_reflns_odcompleteness_theta 26.32
_olex2_refinement_description
;
1. Fixed Uiso
 At 1.2 times of:
  All C(H) groups, All C(H,H) groups
 At 1.5 times of:
  All C(H,H,H) groups
2. Restrained distances
 C38-C40
 1.6 with sigma of 0.1
 C38-C7
 1.6 with sigma of 0.1
 C38-C41
 1.6 with sigma of 0.1
 C38-C39 \\sim C38-C41 \\sim C38-C26 \\sim C38-C40 \\sim C38-C6 \\sim C38-C7
 with sigma of 0.01
 C28-C29 \\sim C28-C27 \\sim C28-C5
 with sigma of 0.01
 C50-C53 \\sim C50-C51 \\sim C50-C52
 with sigma of 0.01
 C1-C2 \\sim C1-C3 \\sim C1-C4
 with sigma of 0.01
3. Rigid bond restraints
 C38, C41
 with sigma for 1-2 distances of 0.01 and sigma for 1-3 distances of 0.02
4. Uiso/Uaniso restraints and constraints
Uanis(C13) \\sim Ueq, Uanis(C31) \\sim Ueq, Uanis(C40) \\sim Ueq, Uanis(C7)
\\sim Ueq, Uanis(C41) \\sim Ueq: with sigma of 0.01 and sigma for terminal
atoms of 0.02
5. Others
 Sof(C40)=Sof(H40A)=Sof(H40B)=Sof(H40C)=Sof(C7)=Sof(H7A)=Sof(H7B)=Sof(H7C)=
 Sof(C41)=Sof(H41A)=Sof(H41B)=Sof(H41C)=1-FVAR(1)
 Sof(C26)=Sof(H26A)=Sof(H26B)=Sof(H26C)=Sof(C6)=Sof(H6A)=Sof(H6B)=Sof(H6C)=
 Sof(C39)=Sof(H39A)=Sof(H39B)=Sof(H39C)=FVAR(1)
6.a Secondary CH2 refined with riding coordinates:
 C19(H19A,H19B), C42(H42A,H42B), C45(H45A,H45B), C30(H30A,H30B)
6.b Aromatic/amide H refined with riding coordinates:
 C21(H21), C36(H36), C34(H34), C8(H8), C47(H47), C24(H24), C17(H17), C49(H49)
6.c Idealised Me refined as rotating group:
 C11(H11A,H11B,H11C), C51(H51A,H51B,H51C), C29(H29A,H29B,H29C), C18(H18A,H18B,
 H18C), C12(H12A,H12B,H12C), C52(H52A,H52B,H52C), C27(H27A,H27B,H27C), C4(H4A,
 H4B,H4C), C2(H2A,H2B,H2C), C5(H5A,H5B,H5C), C16(H16A,H16B,H16C), C53(H53A,H53B,
 H53C), C54(H54A,H54B,H54C), C3(H3A,H3B,H3C), C31(H31A,H31B,H31C), C13(H13A,
 H13B,H13C), C26(H26A,H26B,H26C), C6(H6A,H6B,H6C), C39(H39A,H39B,H39C),
 C40(H40A,H40B,H40C), C7(H7A,H7B,H7C), C41(H41A,H41B,H41C)
;
_smtbx_masks_void_probe_radius 1.2
_smtbx_masks_void_truncation_radius 1.2
_olex2_submission_special_instructions 'No special instructions were received'
_oxdiff_exptl_absorpt_empirical_details
;
Empirical correction (ABSPACK) includes:
- Absorption correction using spherical harmonics
- Frame scaling
;
_oxdiff_exptl_absorpt_empirical_full_max 2.676
_oxdiff_exptl_absorpt_empirical_full_min 0.379

loop_
_space_group_symop_operation_xyz
'x, y, z'
'-x, y+1/2, -z+1/2'
'-x, -y, -z'
'x, -y-1/2, z-1/2'

loop_
_atom_site_label
_atom_site_type_symbol
_atom_site_fract_x
_atom_site_fract_y
_atom_site_fract_z
_atom_site_U_iso_or_equiv
_atom_site_adp_type
_atom_site_occupancy
_atom_site_site_symmetry_order
_atom_site_calc_flag
_atom_site_refinement_flags_posn
_atom_site_refinement_flags_adp
_atom_site_refinement_flags_occupancy
_atom_site_disorder_assembly
_atom_site_disorder_group
Ti1 Ti 0.50460(9) 0.65110(4) 0.58754(8) 0.0509(3) Uani 1 1 d . . . . .
Ti2 Ti 0.49377(9) 0.41516(4) 0.23322(8) 0.0551(4) Uani 1 1 d . . . . .
O8 O 0.4660(3) 0.47773(14) 0.2328(3) 0.0519(11) Uani 1 1 d . . . . .
O2 O 0.5573(3) 0.59335(13) 0.6360(3) 0.0483(10) Uani 1 1 d . . . . .
O6 O 0.3859(3) 0.56669(15) 0.6826(3) 0.0598(12) Uani 1 1 d . . . . .
O5 O 0.3811(3) 0.61729(15) 0.5624(3) 0.0582(12) Uani 1 1 d . . . . .
O3 O 0.4698(3) 0.65121(14) 0.7212(3) 0.0621(12) Uani 1 1 d . . . . .
O10 O 0.3965(3) 0.31074(14) 0.3853(3) 0.0578(11) Uani 1 1 d . . . . .
O9 O 0.3872(3) 0.39251(14) 0.1732(3) 0.0573(12) Uani 1 1 d . . . . .
O1 O 0.5276(3) 0.63966(13) 0.4683(3) 0.0556(12) Uani 1 1 d . . . . .
O4 O 0.4279(4) 0.71304(16) 0.5637(3) 0.0772(15) Uani 1 1 d . . . . .
O7 O 0.5651(4) 0.41188(17) 0.1328(3) 0.0762(15) Uani 1 1 d . . . . .
C22 C 0.4142(4) 0.5176(2) 0.2255(4) 0.0448(15) Uani 1 1 d . . . . .
C44 C 0.3081(5) 0.30018(18) 0.4003(4) 0.0471(15) Uani 1 1 d . . . . .
C37 C 0.2340(5) 0.3652(2) 0.1944(4) 0.0495(16) Uani 1 1 d . . . . .
C14 C 0.3463(5) 0.5845(2) 0.6095(5) 0.0571(17) Uani 1 1 d . . . . .
C9 C 0.5791(4) 0.5936(2) 0.3430(4) 0.0494(16) Uani 1 1 d . . . . .
C10 C 0.5836(5) 0.6353(2) 0.3956(4) 0.0494(16) Uani 1 1 d . . . . .
C32 C 0.2947(5) 0.4002(2) 0.1657(4) 0.0514(16) Uani 1 1 d . . . . .
C33 C 0.2618(5) 0.4419(2) 0.1266(4) 0.0555(17) Uani 1 1 d . . . . .
C23 C 0.3419(5) 0.5196(2) 0.1556(4) 0.0496(16) Uani 1 1 d . . . . .
C35 C 0.1058(5) 0.4168(3) 0.1488(5) 0.0620(18) Uani 1 1 d . . . . .
C43 C 0.2418(5) 0.30205(19) 0.3255(5) 0.0551(17) Uani 1 1 d . . . . .
C20 C 0.4315(4) 0.55544(19) 0.2860(4) 0.0459(15) Uani 1 1 d . . . . .
C21 C 0.3761(5) 0.5947(2) 0.2762(5) 0.066(2) Uani 1 1 d . . . . .
H21 H 0.388043 0.620473 0.317900 0.079 Uiso 1 1 calc R U . . .
C36 C 0.1411(5) 0.3749(2) 0.1853(4) 0.0602(18) Uani 1 1 d . . . . .
H36 H 0.099719 0.351605 0.204973 0.072 Uiso 1 1 calc R U . . .
C46 C 0.2839(5) 0.28562(19) 0.4895(5) 0.0506(16) Uani 1 1 d . . . . .
C34 C 0.1681(5) 0.4493(2) 0.1203(4) 0.0586(18) Uani 1 1 d . . . . .
H34 H 0.145636 0.478513 0.095033 0.070 Uiso 1 1 calc R U . . .
C48 C 0.1258(6) 0.2770(2) 0.4304(6) 0.072(2) Uani 1 1 d . . . . .
C19 C 0.5118(4) 0.5546(2) 0.3593(4) 0.0532(16) Uani 1 1 d . . . . .
H19A H 0.488627 0.558364 0.422142 0.064 Uiso 1 1 calc R U . . .
H19B H 0.543254 0.523680 0.357269 0.064 Uiso 1 1 calc R U . . .
C8 C 0.6395(5) 0.5891(2) 0.2722(4) 0.0645(19) Uani 1 1 d . . . . .
H8 H 0.638467 0.560470 0.237278 0.077 Uiso 1 1 calc R U . . .
C56 C 0.6394(5) 0.6722(2) 0.3732(4) 0.0555(17) Uani 1 1 d . . . . .
C47 C 0.1944(6) 0.2755(2) 0.5012(5) 0.066(2) Uani 1 1 d . . . . .
H47 H 0.178255 0.266842 0.561991 0.079 Uiso 1 1 calc R U . . .
C55 C 0.7010(5) 0.6242(3) 0.2502(5) 0.068(2) Uani 1 1 d . . . . .
C24 C 0.2892(5) 0.5604(2) 0.1484(4) 0.0621(19) Uani 1 1 d . . . . .
H24 H 0.241254 0.562252 0.100309 0.075 Uiso 1 1 calc R U . . .
C38 C 0.2548(5) 0.5637(2) 0.5727(5) 0.0674(19) Uani 1 1 d D U . . .
C25 C 0.3035(5) 0.5988(2) 0.2089(5) 0.0636(19) Uani 1 1 d . . . . .
C42 C 0.2664(5) 0.3171(2) 0.2293(4) 0.0581(18) Uani 1 1 d . . . . .
H42A H 0.241774 0.293110 0.184011 0.070 Uiso 1 1 calc R U . . .
H42B H 0.334075 0.316312 0.228484 0.070 Uiso 1 1 calc R U . . .
C11 C 0.6302(5) 0.5666(3) 0.6008(5) 0.069(2) Uani 1 1 d . . . . .
H11A H 0.638171 0.575910 0.535989 0.104 Uiso 1 1 calc R U . . .
H11B H 0.615582 0.532817 0.603101 0.104 Uiso 1 1 calc R U . . .
H11C H 0.687082 0.572785 0.639171 0.104 Uiso 1 1 calc R U . . .
C17 C 0.6958(6) 0.6661(3) 0.3013(5) 0.078(2) Uani 1 1 d . . . . .
H17 H 0.733479 0.691868 0.285381 0.094 Uiso 1 1 calc R U . . .
C49 C 0.1532(5) 0.2895(2) 0.3426(6) 0.069(2) Uani 1 1 d . . . . .
H49 H 0.108255 0.289467 0.291417 0.083 Uiso 1 1 calc R U . . .
C45 C 0.3564(5) 0.2830(2) 0.5698(5) 0.0631(19) Uani 1 1 d . . . . .
H45A H 0.342784 0.255993 0.610677 0.076 Uiso 1 1 calc R U . . .
H45B H 0.416873 0.277238 0.544910 0.076 Uiso 1 1 calc R U . . .
C30 C 0.3226(5) 0.4795(2) 0.0887(4) 0.0571(18) Uani 1 1 d . . . . .
H30A H 0.381445 0.464872 0.073868 0.069 Uiso 1 1 calc R U . . .
H30B H 0.292821 0.492132 0.029802 0.069 Uiso 1 1 calc R U . . .
C50 C 0.2398(6) 0.6415(3) 0.1988(5) 0.086(3) Uani 1 1 d D . . . .
C1 C 0.0274(7) 0.2673(3) 0.4503(6) 0.096(3) Uani 1 1 d D . . . .
C28 C 0.0038(6) 0.4257(2) 0.1370(5) 0.086(3) Uani 1 1 d D . . . .
C15 C 0.7698(6) 0.6183(3) 0.1750(6) 0.090(3) Uani 1 1 d . . . . .
C51 C 0.2688(8) 0.6816(3) 0.2647(9) 0.156(5) Uani 1 1 d D . . . .
H51A H 0.255496 0.673064 0.328598 0.235 Uiso 1 1 calc R U . . .
H51B H 0.234941 0.710376 0.245811 0.235 Uiso 1 1 calc R U . . .
H51C H 0.334710 0.687302 0.262209 0.235 Uiso 1 1 calc R U . . .
C29 C -0.0554(6) 0.3863(3) 0.1752(7) 0.119(4) Uani 1 1 d D . . . .
H29A H -0.038666 0.355888 0.148339 0.179 Uiso 1 1 calc R U . . .
H29B H -0.120243 0.392913 0.158296 0.179 Uiso 1 1 calc R U . . .
H29C H -0.045142 0.384977 0.243445 0.179 Uiso 1 1 calc R U . . .
C18 C 0.7694(8) 0.5681(3) 0.1364(6) 0.123(4) Uani 1 1 d . . . . .
H18A H 0.786295 0.545824 0.187101 0.185 Uiso 1 1 calc R U . . .
H18B H 0.813694 0.565701 0.088278 0.185 Uiso 1 1 calc R U . . .
H18C H 0.707991 0.560393 0.108860 0.185 Uiso 1 1 calc R U . . .
C12 C 0.4425(9) 0.6880(3) 0.7788(7) 0.145(5) Uani 1 1 d . . . . .
H12A H 0.457090 0.718549 0.750899 0.217 Uiso 1 1 calc R U . . .
H12B H 0.475164 0.685295 0.840649 0.217 Uiso 1 1 calc R U . . .
H12C H 0.376354 0.686003 0.785200 0.217 Uiso 1 1 calc R U . . .
C52 C 0.2372(8) 0.6599(3) 0.0986(7) 0.122(4) Uani 1 1 d D . . . .
H52A H 0.299999 0.664852 0.080638 0.183 Uiso 1 1 calc R U . . .
H52B H 0.203638 0.689879 0.094236 0.183 Uiso 1 1 calc R U . . .
H52C H 0.206453 0.636636 0.056478 0.183 Uiso 1 1 calc R U . . .
C27 C -0.0189(8) 0.4721(4) 0.1852(8) 0.144(4) Uani 1 1 d D . . . .
H27A H -0.002328 0.469444 0.252391 0.216 Uiso 1 1 calc R U . . .
H27B H -0.084643 0.478530 0.174999 0.216 Uiso 1 1 calc R U . . .
H27C H 0.015884 0.497971 0.159027 0.216 Uiso 1 1 calc R U . . .
C4 C -0.0391(8) 0.2686(5) 0.3643(9) 0.174(6) Uani 1 1 d D . . . .
H4A H -0.042271 0.300805 0.339132 0.261 Uiso 1 1 calc R U . . .
H4B H -0.100025 0.258766 0.381360 0.261 Uiso 1 1 calc R U . . .
H4C H -0.017894 0.246939 0.316887 0.261 Uiso 1 1 calc R U . . .
C2 C 0.0182(7) 0.2188(3) 0.4941(8) 0.138(5) Uani 1 1 d D . . . .
H2A H 0.020739 0.194388 0.445661 0.207 Uiso 1 1 calc R U . . .
H2B H -0.040478 0.216682 0.522912 0.207 Uiso 1 1 calc R U . . .
H2C H 0.068532 0.213859 0.541894 0.207 Uiso 1 1 calc R U . . .
C5 C -0.0258(7) 0.4297(4) 0.0323(6) 0.127(4) Uani 1 1 d D . . . .
H5A H 0.008224 0.455480 0.004713 0.191 Uiso 1 1 calc R U . . .
H5B H -0.091641 0.436400 0.024565 0.191 Uiso 1 1 calc R U . . .
H5C H -0.012779 0.399903 0.000988 0.191 Uiso 1 1 calc R U . . .
C16 C 0.8661(7) 0.6272(5) 0.2174(9) 0.178(6) Uani 1 1 d . . . . .
H16A H 0.869387 0.658820 0.245452 0.267 Uiso 1 1 calc R U . . .
H16B H 0.909554 0.625078 0.168471 0.267 Uiso 1 1 calc R U . . .
H16C H 0.881644 0.603400 0.265657 0.267 Uiso 1 1 calc R U . . .
C53 C 0.1434(7) 0.6279(4) 0.2215(8) 0.129(4) Uani 1 1 d D . . . .
H53A H 0.120276 0.602910 0.178773 0.194 Uiso 1 1 calc R U . . .
H53B H 0.103209 0.655644 0.214407 0.194 Uiso 1 1 calc R U . . .
H53C H 0.144327 0.616410 0.286087 0.194 Uiso 1 1 calc R U . . .
C54 C 0.7452(9) 0.6528(4) 0.0950(7) 0.139(5) Uani 1 1 d . . . . .
H54A H 0.682847 0.646240 0.068647 0.208 Uiso 1 1 calc R U . . .
H54B H 0.788447 0.648918 0.046258 0.208 Uiso 1 1 calc R U . . .
H54C H 0.748515 0.685316 0.118712 0.208 Uiso 1 1 calc R U . . .
C3 C -0.0055(8) 0.3035(5) 0.5177(11) 0.175(6) Uani 1 1 d D . . . .
H3A H 0.024049 0.297897 0.580134 0.263 Uiso 1 1 calc R U . . .
H3B H -0.072181 0.300951 0.520085 0.263 Uiso 1 1 calc R U . . .
H3C H 0.010108 0.335341 0.496603 0.263 Uiso 1 1 calc R U . . .
C31 C 0.6454(10) 0.4325(5) 0.1145(8) 0.182(6) Uani 1 1 d . U . . .
H31A H 0.633969 0.465058 0.093211 0.272 Uiso 1 1 calc R U . . .
H31B H 0.673882 0.414596 0.065686 0.272 Uiso 1 1 calc R U . . .
H31C H 0.686487 0.432803 0.171505 0.272 Uiso 1 1 calc R U . . .
C13 C 0.3481(10) 0.7201(4) 0.5098(10) 0.183(6) Uani 1 1 d . U . . .
H13A H 0.349578 0.751336 0.480014 0.275 Uiso 1 1 calc R U . . .
H13B H 0.296015 0.718596 0.549238 0.275 Uiso 1 1 calc R U . . .
H13C H 0.341443 0.695594 0.461491 0.275 Uiso 1 1 calc R U . . .
C26 C 0.1868(8) 0.6033(4) 0.5762(13) 0.172(8) Uani 0.891(14) 1 d D . P A 1
H26A H 0.175319 0.610001 0.641485 0.258 Uiso 0.891(14) 1 calc R U P A 1
H26B H 0.129210 0.594077 0.541927 0.258 Uiso 0.891(14) 1 calc R U P A 1
H26C H 0.211289 0.631658 0.547574 0.258 Uiso 0.891(14) 1 calc R U P A 1
C6 C 0.2603(9) 0.5479(5) 0.4733(7) 0.141(7) Uani 0.891(14) 1 d D . P A 1
H6A H 0.266559 0.575642 0.433181 0.212 Uiso 0.891(14) 1 calc R U P A 1
H6B H 0.204399 0.530600 0.452891 0.212 Uiso 0.891(14) 1 calc R U P A 1
H6C H 0.313606 0.527194 0.468919 0.212 Uiso 0.891(14) 1 calc R U P A 1
C39 C 0.2257(10) 0.5226(5) 0.6299(10) 0.160(8) Uani 0.891(14) 1 d D . P A 1
H39A H 0.264860 0.495278 0.619162 0.240 Uiso 0.891(14) 1 calc R U P A 1
H39B H 0.161744 0.514620 0.611535 0.240 Uiso 0.891(14) 1 calc R U P A 1
H39C H 0.231426 0.531093 0.696320 0.240 Uiso 0.891(14) 1 calc R U P A 1
C40 C 0.230(4) 0.5884(19) 0.482(2) 0.041(16) Uani 0.109(14) 1 d D U P A 2
H40A H 0.238289 0.622651 0.490128 0.062 Uiso 0.109(14) 1 calc R U P A 2
H40B H 0.166161 0.581687 0.461460 0.062 Uiso 0.109(14) 1 calc R U P A 2
H40C H 0.270130 0.577172 0.434254 0.062 Uiso 0.109(14) 1 calc R U P A 2
C7 C 0.272(5) 0.5142(12) 0.540(6) 0.08(2) Uani 0.109(14) 1 d D U P A 2
H7A H 0.320870 0.514654 0.496517 0.114 Uiso 0.109(14) 1 calc R U P A 2
H7B H 0.216171 0.501187 0.509357 0.114 Uiso 0.109(14) 1 calc R U P A 2
H7C H 0.291775 0.494459 0.594480 0.114 Uiso 0.109(14) 1 calc R U P A 2
C41 C 0.185(4) 0.567(3) 0.645(4) 0.072(17) Uani 0.109(14) 1 d D U P A 2
H41A H 0.213576 0.558058 0.706082 0.108 Uiso 0.109(14) 1 calc R U P A 2
H41B H 0.134064 0.545296 0.627795 0.108 Uiso 0.109(14) 1 calc R U P A 2
H41C H 0.161848 0.599373 0.647121 0.108 Uiso 0.109(14) 1 calc R U P A 2

loop_
_atom_site_aniso_label
_atom_site_aniso_U_11
_atom_site_aniso_U_22
_atom_site_aniso_U_33
_atom_site_aniso_U_23
_atom_site_aniso_U_13
_atom_site_aniso_U_12
Ti1 0.0493(8) 0.0480(7) 0.0568(7) -0.0028(5) 0.0130(6) 0.0018(6)
Ti2 0.0574(9) 0.0550(7) 0.0544(7) -0.0062(5) 0.0136(6) 0.0000(6)
O8 0.049(3) 0.055(2) 0.052(2) -0.0031(19) 0.005(2) -0.001(2)
O2 0.037(3) 0.051(2) 0.058(2) 0.0002(18) 0.009(2) 0.0043(19)
O6 0.048(3) 0.066(3) 0.067(3) 0.000(2) 0.013(2) -0.007(2)
O5 0.048(3) 0.061(3) 0.067(3) 0.010(2) 0.010(2) 0.000(2)
O3 0.068(3) 0.054(3) 0.065(3) -0.013(2) 0.015(3) 0.007(2)
O10 0.045(3) 0.066(3) 0.063(3) -0.001(2) 0.007(2) -0.004(2)
O9 0.055(3) 0.051(2) 0.065(3) -0.014(2) 0.001(2) -0.002(2)
O1 0.070(3) 0.046(2) 0.053(2) 0.0006(18) 0.014(2) -0.004(2)
O4 0.084(4) 0.062(3) 0.084(3) 0.003(2) -0.008(3) 0.021(3)
O7 0.080(4) 0.087(3) 0.064(3) -0.004(2) 0.025(3) -0.004(3)
C22 0.041(4) 0.044(3) 0.050(3) 0.000(3) 0.005(3) 0.003(3)
C44 0.045(4) 0.031(3) 0.065(4) -0.003(3) -0.002(3) -0.001(3)
C37 0.059(5) 0.048(3) 0.043(3) -0.011(3) 0.012(3) -0.006(3)
C14 0.042(4) 0.068(4) 0.061(4) -0.011(4) 0.005(4) 0.010(4)
C9 0.036(4) 0.058(4) 0.054(4) -0.008(3) 0.005(3) -0.015(3)
C10 0.049(4) 0.055(4) 0.045(3) -0.004(3) 0.006(3) -0.005(3)
C32 0.057(5) 0.058(4) 0.041(3) -0.011(3) 0.011(3) 0.004(3)
C33 0.067(5) 0.058(4) 0.040(3) -0.001(3) -0.002(3) -0.009(4)
C23 0.045(4) 0.052(4) 0.052(4) 0.007(3) 0.002(3) -0.008(3)
C35 0.051(5) 0.071(5) 0.064(4) 0.007(4) 0.007(4) 0.005(4)
C43 0.061(5) 0.029(3) 0.075(4) -0.005(3) 0.004(4) -0.008(3)
C20 0.042(4) 0.036(3) 0.061(4) -0.001(3) 0.010(3) -0.010(3)
C21 0.076(6) 0.047(4) 0.075(5) -0.012(3) 0.005(4) -0.008(4)
C36 0.052(5) 0.067(4) 0.064(4) 0.000(3) 0.014(4) -0.010(4)
C46 0.044(4) 0.037(3) 0.070(4) 0.002(3) 0.003(4) -0.007(3)
C34 0.066(5) 0.061(4) 0.048(4) 0.005(3) -0.002(4) 0.005(4)
C48 0.063(6) 0.050(4) 0.104(6) 0.019(4) 0.010(5) -0.010(4)
C19 0.047(4) 0.056(4) 0.057(4) -0.004(3) 0.001(3) -0.005(3)
C8 0.060(5) 0.073(5) 0.061(4) -0.019(3) 0.013(4) -0.005(4)
C56 0.054(5) 0.053(4) 0.061(4) 0.000(3) 0.009(4) -0.011(3)
C47 0.074(6) 0.048(4) 0.077(5) 0.010(3) 0.009(5) -0.010(4)
C55 0.060(5) 0.080(5) 0.063(4) -0.012(4) 0.012(4) -0.023(4)
C24 0.054(5) 0.076(5) 0.054(4) 0.005(3) -0.013(4) -0.008(4)
C38 0.049(5) 0.080(5) 0.074(5) 0.004(4) 0.009(4) -0.006(4)
C25 0.055(5) 0.056(4) 0.079(5) -0.001(4) -0.003(4) 0.003(4)
C42 0.053(5) 0.053(4) 0.067(4) -0.014(3) 0.000(4) -0.004(3)
C11 0.051(5) 0.088(5) 0.069(4) -0.010(4) 0.011(4) 0.022(4)
C17 0.085(6) 0.074(5) 0.076(5) -0.015(4) 0.016(5) -0.025(4)
C49 0.057(5) 0.052(4) 0.097(6) 0.009(4) -0.003(4) -0.001(4)
C45 0.073(5) 0.046(4) 0.073(4) 0.006(3) 0.020(4) -0.007(4)
C30 0.071(5) 0.053(4) 0.046(3) -0.002(3) -0.004(3) -0.012(4)
C50 0.075(7) 0.072(5) 0.112(7) -0.006(5) 0.002(5) 0.016(5)
C1 0.074(7) 0.093(6) 0.119(7) 0.029(5) -0.002(6) -0.025(5)
C28 0.080(7) 0.090(6) 0.089(6) 0.029(5) 0.018(5) 0.014(5)
C15 0.072(6) 0.123(7) 0.079(5) -0.032(5) 0.034(5) -0.018(5)
C51 0.158(12) 0.090(7) 0.210(12) -0.047(8) -0.073(10) 0.065(7)
C29 0.068(7) 0.130(8) 0.161(9) 0.049(7) 0.019(7) 0.005(6)
C18 0.133(10) 0.145(9) 0.100(7) -0.028(6) 0.065(7) -0.001(7)
C12 0.236(15) 0.095(7) 0.113(7) -0.016(5) 0.076(9) 0.062(8)
C52 0.123(10) 0.099(7) 0.143(9) 0.051(6) 0.000(7) 0.036(6)
C27 0.103(9) 0.134(9) 0.201(12) 0.019(8) 0.062(9) 0.041(7)
C4 0.099(10) 0.217(14) 0.199(13) 0.101(11) -0.041(9) -0.068(9)
C2 0.065(7) 0.134(9) 0.215(12) 0.089(8) 0.013(7) -0.031(6)
C5 0.084(8) 0.169(10) 0.123(8) 0.042(7) -0.030(7) -0.019(7)
C16 0.065(8) 0.317(18) 0.155(11) -0.097(11) 0.026(8) -0.026(10)
C53 0.100(9) 0.135(9) 0.155(10) 0.017(7) 0.015(8) 0.041(7)
C54 0.165(12) 0.151(10) 0.109(8) 0.011(7) 0.076(8) -0.012(8)
C3 0.077(9) 0.183(13) 0.270(17) -0.038(12) 0.043(10) -0.010(8)
C31 0.183(12) 0.256(13) 0.113(8) -0.020(8) 0.061(8) -0.096(10)
C13 0.176(12) 0.120(9) 0.241(13) -0.026(8) -0.076(11) 0.047(8)
C26 0.064(8) 0.105(10) 0.34(3) -0.008(12) -0.023(12) 0.021(7)
C6 0.116(12) 0.188(16) 0.121(10) -0.052(10) 0.019(8) -0.095(11)
C39 0.124(12) 0.164(14) 0.183(14) 0.087(12) -0.052(11) -0.084(11)
C40 0.04(2) 0.05(2) 0.03(2) -0.005(16) -0.018(16) 0.000(17)
C7 0.07(3) 0.08(3) 0.08(3) -0.013(18) 0.007(19) -0.001(18)
C41 0.07(2) 0.08(3) 0.07(2) -0.001(18) 0.011(16) -0.005(18)

loop_
_atom_type_symbol
_atom_type_description
_atom_type_scat_dispersion_real
_atom_type_scat_dispersion_imag
_atom_type_scat_source
C C 0.0033 0.0016 'International Tables Vol C Tables 4.2.6.8 and 6.1.1.4'
H H 0.0000 0.0000 'International Tables Vol C Tables 4.2.6.8 and 6.1.1.4'
O O 0.0106 0.0060 'International Tables Vol C Tables 4.2.6.8 and 6.1.1.4'
Ti Ti 0.2776 0.4457 'International Tables Vol C Tables 4.2.6.8 and 6.1.1.4'

loop_
_geom_angle_atom_site_label_1
_geom_angle_atom_site_label_2
_geom_angle_atom_site_label_3
_geom_angle
_geom_angle_site_symmetry_1
_geom_angle_site_symmetry_3
_geom_angle_publ_flag
O2 Ti1 Ti2 39.12(11) . 3_666 ?
O2 Ti1 O5 89.67(17) . . ?
O2 Ti1 O3 77.19(17) . . ?
O2 Ti1 O4 165.77(18) . . ?
O5 Ti1 Ti2 79.95(12) . 3_666 ?
O5 Ti1 O4 84.6(2) . . ?
O3 Ti1 Ti2 38.82(12) . 3_666 ?
O3 Ti1 O5 83.74(19) . . ?
O3 Ti1 O4 89.23(18) . . ?
O10 Ti1 Ti2 102.36(14) 3_666 3_666 ?
O10 Ti1 O2 97.66(19) 3_666 . ?
O10 Ti1 O5 170.88(19) 3_666 . ?
O10 Ti1 O3 92.57(19) 3_666 . ?
O10 Ti1 O4 87.0(2) 3_666 . ?
O1 Ti1 Ti2 132.28(13) . 3_666 ?
O1 Ti1 O2 95.43(17) . . ?
O1 Ti1 O5 88.25(19) . . ?
O1 Ti1 O3 169.10(18) . . ?
O1 Ti1 O10 96.4(2) . 3_666 ?
O1 Ti1 O4 97.39(19) . . ?
O4 Ti1 Ti2 126.77(14) . 3_666 ?
O8 Ti2 Ti1 124.48(13) . 3_666 ?
O8 Ti2 O2 91.23(16) . 3_666 ?
O8 Ti2 O6 86.73(19) . 3_666 ?
O8 Ti2 O3 161.52(18) . 3_666 ?
O8 Ti2 O9 98.9(2) . . ?
O8 Ti2 O7 100.7(2) . . ?
O2 Ti2 Ti1 35.51(10) 3_666 3_666 ?
O2 Ti2 O6 81.41(16) 3_666 3_666 ?
O6 Ti2 Ti1 73.96(12) 3_666 3_666 ?
O3 Ti2 Ti1 38.18(11) 3_666 3_666 ?
O3 Ti2 O2 73.00(15) 3_666 3_666 ?
O3 Ti2 O6 81.53(19) 3_666 3_666 ?
O9 Ti2 Ti1 97.59(14) . 3_666 ?
O9 Ti2 O2 92.10(18) . 3_666 ?
O9 Ti2 O6 171.51(18) . 3_666 ?
O9 Ti2 O3 91.38(19) . 3_666 ?
O7 Ti2 Ti1 129.11(17) . 3_666 ?
O7 Ti2 O2 163.6(2) . 3_666 ?
O7 Ti2 O6 88.0(2) . 3_666 ?
O7 Ti2 O3 93.13(19) . 3_666 ?
O7 Ti2 O9 97.1(2) . . ?
C22 O8 Ti2 158.9(4) . . ?
Ti1 O2 Ti2 105.37(17) . 3_666 ?
C11 O2 Ti1 127.9(4) . . ?
C11 O2 Ti2 125.5(4) . 3_666 ?
C14 O6 Ti2 133.4(4) . 3_666 ?
C14 O5 Ti1 128.6(4) . . ?
Ti1 O3 Ti2 103.00(17) . 3_666 ?
C12 O3 Ti1 131.4(5) . . ?
C12 O3 Ti2 124.8(5) . 3_666 ?
C44 O10 Ti1 147.7(4) . 3_666 ?
C32 O9 Ti2 141.5(4) . . ?
C10 O1 Ti1 154.1(4) . . ?
C13 O4 Ti1 129.8(6) . . ?
C31 O7 Ti2 132.6(6) . . ?
O8 C22 C23 118.4(5) . . ?
O8 C22 C20 121.0(6) . . ?
C20 C22 C23 120.6(6) . . ?
O10 C44 C43 119.2(6) . . ?
O10 C44 C46 120.6(6) . . ?
C43 C44 C46 120.2(6) . . ?
C32 C37 C42 122.5(6) . . ?
C36 C37 C32 117.9(6) . . ?
C36 C37 C42 119.4(6) . . ?
O6 C14 O5 123.5(6) . . ?
O6 C14 C38 118.3(6) . . ?
O5 C14 C38 118.1(6) . . ?
C10 C9 C19 122.6(5) . . ?
C8 C9 C10 117.5(6) . . ?
C8 C9 C19 119.9(5) . . ?
O1 C10 C9 118.5(5) . . ?
O1 C10 C56 120.2(5) . . ?
C56 C10 C9 121.3(6) . . ?
O9 C32 C37 120.4(6) . . ?
O9 C32 C33 118.8(6) . . ?
C33 C32 C37 120.7(7) . . ?
C32 C33 C34 118.2(6) . . ?
C32 C33 C30 123.5(7) . . ?
C34 C33 C30 118.3(6) . . ?
C22 C23 C30 121.7(6) . . ?
C24 C23 C22 118.2(6) . . ?
C24 C23 C30 120.1(6) . . ?
C36 C35 C28 121.7(6) . . ?
C34 C35 C36 116.5(7) . . ?
C34 C35 C28 121.7(6) . . ?
C44 C43 C42 121.0(6) . . ?
C49 C43 C44 117.7(6) . . ?
C49 C43 C42 121.4(7) . . ?
C22 C20 C19 121.2(5) . . ?
C21 C20 C22 118.5(6) . . ?
C21 C20 C19 120.2(5) . . ?
C20 C21 H21 118.2 . . ?
C20 C21 C25 123.6(6) . . ?
C25 C21 H21 118.2 . . ?
C37 C36 H36 118.5 . . ?
C35 C36 C37 123.0(6) . . ?
C35 C36 H36 118.5 . . ?
C44 C46 C45 119.9(6) . . ?
C47 C46 C44 118.5(7) . . ?
C47 C46 C45 121.6(6) . . ?
C33 C34 H34 118.2 . . ?
C35 C34 C33 123.6(7) . . ?
C35 C34 H34 118.2 . . ?
C47 C48 C49 115.7(7) . . ?
C47 C48 C1 120.7(7) . . ?
C49 C48 C1 123.6(8) . . ?
C9 C19 C20 111.3(5) . . ?
C9 C19 H19A 109.4 . . ?
C9 C19 H19B 109.4 . . ?
C20 C19 H19A 109.4 . . ?
C20 C19 H19B 109.4 . . ?
H19A C19 H19B 108.0 . . ?
C9 C8 H8 118.3 . . ?
C55 C8 C9 123.4(6) . . ?
C55 C8 H8 118.3 . . ?
C10 C56 C45 120.9(6) . 3_666 ?
C17 C56 C10 118.4(6) . . ?
C17 C56 C45 120.5(6) . 3_666 ?
C46 C47 C48 124.0(7) . . ?
C46 C47 H47 118.0 . . ?
C48 C47 H47 118.0 . . ?
C8 C55 C17 115.3(7) . . ?
C8 C55 C15 123.3(6) . . ?
C17 C55 C15 121.4(7) . . ?
C23 C24 H24 118.6 . . ?
C23 C24 C25 122.8(7) . . ?
C25 C24 H24 118.6 . . ?
C26 C38 C14 105.6(7) . . ?
C26 C38 C6 109.4(11) . . ?
C6 C38 C14 109.8(7) . . ?
C39 C38 C14 112.7(7) . . ?
C39 C38 C26 110.2(11) . . ?
C39 C38 C6 109.0(9) . . ?
C40 C38 C14 106(2) . . ?
C40 C38 C41 116(4) . . ?
C7 C38 C14 108(3) . . ?
C7 C38 C40 102(4) . . ?
C7 C38 C41 114(4) . . ?
C41 C38 C14 111(3) . . ?
C21 C25 C24 116.2(6) . . ?
C21 C25 C50 124.3(6) . . ?
C24 C25 C50 119.5(7) . . ?
C37 C42 H42A 107.9 . . ?
C37 C42 H42B 107.9 . . ?
C43 C42 C37 117.8(5) . . ?
C43 C42 H42A 107.9 . . ?
C43 C42 H42B 107.9 . . ?
H42A C42 H42B 107.2 . . ?
O2 C11 H11A 109.5 . . ?
O2 C11 H11B 109.5 . . ?
O2 C11 H11C 109.5 . . ?
H11A C11 H11B 109.5 . . ?
H11A C11 H11C 109.5 . . ?
H11B C11 H11C 109.5 . . ?
C56 C17 C55 123.8(7) . . ?
C56 C17 H17 118.1 . . ?
C55 C17 H17 118.1 . . ?
C43 C49 C48 123.8(8) . . ?
C43 C49 H49 118.1 . . ?
C48 C49 H49 118.1 . . ?
C46 C45 H45A 109.3 . . ?
C46 C45 H45B 109.3 . . ?
C56 C45 C46 111.8(5) 3_666 . ?
C56 C45 H45A 109.3 3_666 . ?
C56 C45 H45B 109.3 3_666 . ?
H45A C45 H45B 107.9 . . ?
C33 C30 H30A 109.0 . . ?
C33 C30 H30B 109.0 . . ?
C23 C30 C33 113.0(5) . . ?
C23 C30 H30A 109.0 . . ?
C23 C30 H30B 109.0 . . ?
H30A C30 H30B 107.8 . . ?
C25 C50 C52 109.4(6) . . ?
C51 C50 C25 112.9(7) . . ?
C51 C50 C52 108.7(8) . . ?
C51 C50 C53 106.2(9) . . ?
C53 C50 C25 110.4(7) . . ?
C53 C50 C52 109.0(8) . . ?
C48 C1 C4 114.0(8) . . ?
C48 C1 C2 110.7(7) . . ?
C4 C1 C2 106.7(8) . . ?
C3 C1 C48 110.3(8) . . ?
C3 C1 C4 106.8(10) . . ?
C3 C1 C2 107.9(10) . . ?
C35 C28 C29 114.6(7) . . ?
C35 C28 C27 109.5(7) . . ?
C35 C28 C5 109.3(7) . . ?
C29 C28 C5 106.0(8) . . ?
C27 C28 C29 108.4(8) . . ?
C27 C28 C5 108.8(8) . . ?
C18 C15 C55 111.7(7) . . ?
C18 C15 C54 109.0(8) . . ?
C16 C15 C55 109.7(7) . . ?
C16 C15 C18 106.3(9) . . ?
C16 C15 C54 111.1(10) . . ?
C54 C15 C55 109.1(8) . . ?
C50 C51 H51A 109.5 . . ?
C50 C51 H51B 109.5 . . ?
C50 C51 H51C 109.5 . . ?
H51A C51 H51B 109.5 . . ?
H51A C51 H51C 109.5 . . ?
H51B C51 H51C 109.5 . . ?
C28 C29 H29A 109.5 . . ?
C28 C29 H29B 109.5 . . ?
C28 C29 H29C 109.5 . . ?
H29A C29 H29B 109.5 . . ?
H29A C29 H29C 109.5 . . ?
H29B C29 H29C 109.5 . . ?
C15 C18 H18A 109.5 . . ?
C15 C18 H18B 109.5 . . ?
C15 C18 H18C 109.5 . . ?
H18A C18 H18B 109.5 . . ?
H18A C18 H18C 109.5 . . ?
H18B C18 H18C 109.5 . . ?
O3 C12 H12A 109.5 . . ?
O3 C12 H12B 109.5 . . ?
O3 C12 H12C 109.5 . . ?
H12A C12 H12B 109.5 . . ?
H12A C12 H12C 109.5 . . ?
H12B C12 H12C 109.5 . . ?
C50 C52 H52A 109.5 . . ?
C50 C52 H52B 109.5 . . ?
C50 C52 H52C 109.5 . . ?
H52A C52 H52B 109.5 . . ?
H52A C52 H52C 109.5 . . ?
H52B C52 H52C 109.5 . . ?
C28 C27 H27A 109.5 . . ?
C28 C27 H27B 109.5 . . ?
C28 C27 H27C 109.5 . . ?
H27A C27 H27B 109.5 . . ?
H27A C27 H27C 109.5 . . ?
H27B C27 H27C 109.5 . . ?
C1 C4 H4A 109.5 . . ?
C1 C4 H4B 109.5 . . ?
C1 C4 H4C 109.5 . . ?
H4A C4 H4B 109.5 . . ?
H4A C4 H4C 109.5 . . ?
H4B C4 H4C 109.5 . . ?
C1 C2 H2A 109.5 . . ?
C1 C2 H2B 109.5 . . ?
C1 C2 H2C 109.5 . . ?
H2A C2 H2B 109.5 . . ?
H2A C2 H2C 109.5 . . ?
H2B C2 H2C 109.5 . . ?
C28 C5 H5A 109.5 . . ?
C28 C5 H5B 109.5 . . ?
C28 C5 H5C 109.5 . . ?
H5A C5 H5B 109.5 . . ?
H5A C5 H5C 109.5 . . ?
H5B C5 H5C 109.5 . . ?
C15 C16 H16A 109.5 . . ?
C15 C16 H16B 109.5 . . ?
C15 C16 H16C 109.5 . . ?
H16A C16 H16B 109.5 . . ?
H16A C16 H16C 109.5 . . ?
H16B C16 H16C 109.5 . . ?
C50 C53 H53A 109.5 . . ?
C50 C53 H53B 109.5 . . ?
C50 C53 H53C 109.5 . . ?
H53A C53 H53B 109.5 . . ?
H53A C53 H53C 109.5 . . ?
H53B C53 H53C 109.5 . . ?
C15 C54 H54A 109.5 . . ?
C15 C54 H54B 109.5 . . ?
C15 C54 H54C 109.5 . . ?
H54A C54 H54B 109.5 . . ?
H54A C54 H54C 109.5 . . ?
H54B C54 H54C 109.5 . . ?
C1 C3 H3A 109.5 . . ?
C1 C3 H3B 109.5 . . ?
C1 C3 H3C 109.5 . . ?
H3A C3 H3B 109.5 . . ?
H3A C3 H3C 109.5 . . ?
H3B C3 H3C 109.5 . . ?
O7 C31 H31A 109.5 . . ?
O7 C31 H31B 109.5 . . ?
O7 C31 H31C 109.5 . . ?
H31A C31 H31B 109.5 . . ?
H31A C31 H31C 109.5 . . ?
H31B C31 H31C 109.5 . . ?
O4 C13 H13A 109.5 . . ?
O4 C13 H13B 109.5 . . ?
O4 C13 H13C 109.5 . . ?
H13A C13 H13B 109.5 . . ?
H13A C13 H13C 109.5 . . ?
H13B C13 H13C 109.5 . . ?
C38 C26 H26A 109.5 . . ?
C38 C26 H26B 109.5 . . ?
C38 C26 H26C 109.5 . . ?
H26A C26 H26B 109.5 . . ?
H26A C26 H26C 109.5 . . ?
H26B C26 H26C 109.5 . . ?
C38 C6 H6A 109.5 . . ?
C38 C6 H6B 109.5 . . ?
C38 C6 H6C 109.5 . . ?
H6A C6 H6B 109.5 . . ?
H6A C6 H6C 109.5 . . ?
H6B C6 H6C 109.5 . . ?
C38 C39 H39A 109.5 . . ?
C38 C39 H39B 109.5 . . ?
C38 C39 H39C 109.5 . . ?
H39A C39 H39B 109.5 . . ?
H39A C39 H39C 109.5 . . ?
H39B C39 H39C 109.5 . . ?
C38 C40 H40A 109.5 . . ?
C38 C40 H40B 109.5 . . ?
C38 C40 H40C 109.5 . . ?
H40A C40 H40B 109.5 . . ?
H40A C40 H40C 109.5 . . ?
H40B C40 H40C 109.5 . . ?
C38 C7 H7A 109.5 . . ?
C38 C7 H7B 109.5 . . ?
C38 C7 H7C 109.5 . . ?
H7A C7 H7B 109.5 . . ?
H7A C7 H7C 109.5 . . ?
H7B C7 H7C 109.5 . . ?
C38 C41 H41A 109.5 . . ?
C38 C41 H41B 109.5 . . ?
C38 C41 H41C 109.5 . . ?
H41A C41 H41B 109.5 . . ?
H41A C41 H41C 109.5 . . ?
H41B C41 H41C 109.5 . . ?

loop_
_geom_bond_atom_site_label_1
_geom_bond_atom_site_label_2
_geom_bond_distance
_geom_bond_site_symmetry_2
_geom_bond_publ_flag
Ti1 Ti2 3.1779(16) 3_666 ?
Ti1 O2 1.914(4) . ?
Ti1 O5 2.053(5) . ?
Ti1 O3 2.016(4) . ?
Ti1 O10 1.824(5) 3_666 ?
Ti1 O1 1.795(4) . ?
Ti1 O4 2.094(5) . ?
Ti2 O8 1.814(4) . ?
Ti2 O2 2.080(4) 3_666 ?
Ti2 O6 2.125(5) 3_666 ?
Ti2 O3 2.044(4) 3_666 ?
Ti2 O9 1.842(5) . ?
Ti2 O7 1.837(5) . ?
O8 C22 1.357(7) . ?
O2 C11 1.427(7) . ?
O6 C14 1.267(8) . ?
O5 C14 1.273(8) . ?
O3 C12 1.404(8) . ?
O10 C44 1.358(7) . ?
O9 C32 1.367(8) . ?
O1 C10 1.373(7) . ?
O4 C13 1.370(12) . ?
O7 C31 1.353(12) . ?
C22 C23 1.407(8) . ?
C22 C20 1.389(8) . ?
C44 C43 1.397(9) . ?
C44 C46 1.411(8) . ?
C37 C32 1.406(9) . ?
C37 C36 1.383(9) . ?
C37 C42 1.514(8) . ?
C14 C38 1.522(10) . ?
C9 C10 1.398(8) . ?
C9 C19 1.506(8) . ?
C9 C8 1.396(8) . ?
C10 C56 1.376(8) . ?
C32 C33 1.377(9) . ?
C33 C34 1.383(9) . ?
C33 C30 1.511(9) . ?
C23 C24 1.387(9) . ?
C23 C30 1.498(8) . ?
C35 C36 1.382(9) . ?
C35 C34 1.376(9) . ?
C35 C28 1.510(11) . ?
C43 C42 1.510(9) . ?
C43 C49 1.381(9) . ?
C20 C21 1.376(9) . ?
C20 C19 1.520(9) . ?
C21 H21 0.9500 . ?
C21 C25 1.389(9) . ?
C36 H36 0.9500 . ?
C46 C47 1.361(9) . ?
C46 C45 1.513(9) . ?
C34 H34 0.9500 . ?
C48 C47 1.377(10) . ?
C48 C49 1.394(10) . ?
C48 C1 1.511(11) . ?
C19 H19A 0.9900 . ?
C19 H19B 0.9900 . ?
C8 H8 0.9500 . ?
C8 C55 1.390(9) . ?
C56 C17 1.375(9) . ?
C56 C45 1.505(8) 3_666 ?
C47 H47 0.9500 . ?
C55 C17 1.397(9) . ?
C55 C15 1.534(10) . ?
C24 H24 0.9500 . ?
C24 C25 1.396(9) . ?
C38 C26 1.501(8) . ?
C38 C6 1.501(8) . ?
C38 C39 1.499(8) . ?
C38 C40 1.502(10) . ?
C38 C7 1.500(10) . ?
C38 C41 1.503(10) . ?
C25 C50 1.526(10) . ?
C42 H42A 0.9900 . ?
C42 H42B 0.9900 . ?
C11 H11A 0.9800 . ?
C11 H11B 0.9800 . ?
C11 H11C 0.9800 . ?
C17 H17 0.9500 . ?
C49 H49 0.9500 . ?
C45 H45A 0.9900 . ?
C45 H45B 0.9900 . ?
C30 H30A 0.9900 . ?
C30 H30B 0.9900 . ?
C50 C51 1.516(8) . ?
C50 C52 1.525(8) . ?
C50 C53 1.519(8) . ?
C1 C4 1.517(9) . ?
C1 C2 1.517(8) . ?
C1 C3 1.510(9) . ?
C28 C29 1.534(8) . ?
C28 C27 1.528(8) . ?
C28 C5 1.536(8) . ?
C15 C18 1.524(11) . ?
C15 C16 1.515(13) . ?
C15 C54 1.529(13) . ?
C51 H51A 0.9800 . ?
C51 H51B 0.9800 . ?
C51 H51C 0.9800 . ?
C29 H29A 0.9800 . ?
C29 H29B 0.9800 . ?
C29 H29C 0.9800 . ?
C18 H18A 0.9800 . ?
C18 H18B 0.9800 . ?
C18 H18C 0.9800 . ?
C12 H12A 0.9800 . ?
C12 H12B 0.9800 . ?
C12 H12C 0.9800 . ?
C52 H52A 0.9800 . ?
C52 H52B 0.9800 . ?
C52 H52C 0.9800 . ?
C27 H27A 0.9800 . ?
C27 H27B 0.9800 . ?
C27 H27C 0.9800 . ?
C4 H4A 0.9800 . ?
C4 H4B 0.9800 . ?
C4 H4C 0.9800 . ?
C2 H2A 0.9800 . ?
C2 H2B 0.9800 . ?
C2 H2C 0.9800 . ?
C5 H5A 0.9800 . ?
C5 H5B 0.9800 . ?
C5 H5C 0.9800 . ?
C16 H16A 0.9800 . ?
C16 H16B 0.9800 . ?
C16 H16C 0.9800 . ?
C53 H53A 0.9800 . ?
C53 H53B 0.9800 . ?
C53 H53C 0.9800 . ?
C54 H54A 0.9800 . ?
C54 H54B 0.9800 . ?
C54 H54C 0.9800 . ?
C3 H3A 0.9800 . ?
C3 H3B 0.9800 . ?
C3 H3C 0.9800 . ?
C31 H31A 0.9800 . ?
C31 H31B 0.9800 . ?
C31 H31C 0.9800 . ?
C13 H13A 0.9800 . ?
C13 H13B 0.9800 . ?
C13 H13C 0.9800 . ?
C26 H26A 0.9800 . ?
C26 H26B 0.9800 . ?
C26 H26C 0.9800 . ?
C6 H6A 0.9800 . ?
C6 H6B 0.9800 . ?
C6 H6C 0.9800 . ?
C39 H39A 0.9800 . ?
C39 H39B 0.9800 . ?
C39 H39C 0.9800 . ?
C40 H40A 0.9800 . ?
C40 H40B 0.9800 . ?
C40 H40C 0.9800 . ?
C7 H7A 0.9800 . ?
C7 H7B 0.9800 . ?
C7 H7C 0.9800 . ?
C41 H41A 0.9800 . ?
C41 H41B 0.9800 . ?
C41 H41C 0.9800 . ?

loop_
_geom_torsion_atom_site_label_1
_geom_torsion_atom_site_label_2
_geom_torsion_atom_site_label_3
_geom_torsion_atom_site_label_4
_geom_torsion
_geom_torsion_site_symmetry_1
_geom_torsion_site_symmetry_2
_geom_torsion_site_symmetry_3
_geom_torsion_site_symmetry_4
_geom_torsion_publ_flag
Ti1 Ti2 O8 C22 -89.3(10) 3_666 . . . ?
Ti1 Ti2 O9 C32 90.5(6) 3_666 . . . ?
Ti1 Ti2 O7 C31 -92.5(10) 3_666 . . . ?
Ti1 O5 C14 O6 -0.7(9) . . . . ?
Ti1 O5 C14 C38 -177.1(4) . . . . ?
Ti1 O10 C44 C43 119.1(7) 3_666 . . . ?
Ti1 O10 C44 C46 -63.4(9) 3_666 . . . ?
Ti1 O1 C10 C9 127.3(8) . . . . ?
Ti1 O1 C10 C56 -55.7(11) . . . . ?
Ti2 Ti1 O1 C10 -87.1(8) 3_666 . . . ?
Ti2 O8 C22 C23 -39.3(13) . . . . ?
Ti2 O8 C22 C20 140.2(8) . . . . ?
Ti2 O6 C14 O5 8.7(9) 3_666 . . . ?
Ti2 O6 C14 C38 -174.9(4) 3_666 . . . ?
Ti2 O9 C32 C37 -116.6(6) . . . . ?
Ti2 O9 C32 C33 65.7(8) . . . . ?
O8 Ti2 O9 C32 -36.3(7) . . . . ?
O8 Ti2 O7 C31 61.1(10) . . . . ?
O8 C22 C23 C24 180.0(5) . . . . ?
O8 C22 C23 C30 -1.3(8) . . . . ?
O8 C22 C20 C21 -179.1(5) . . . . ?
O8 C22 C20 C19 3.1(8) . . . . ?
O2 Ti1 O1 C10 -72.3(8) . . . . ?
O2 Ti2 O8 C22 -75.9(10) 3_666 . . . ?
O2 Ti2 O9 C32 55.2(6) 3_666 . . . ?
O2 Ti2 O7 C31 -74.8(13) 3_666 . . . ?
O6 Ti2 O8 C22 -157.3(10) 3_666 . . . ?
O6 Ti2 O7 C31 -25.2(10) 3_666 . . . ?
O6 C14 C38 C26 118.7(10) . . . . ?
O6 C14 C38 C6 -123.4(9) . . . . ?
O6 C14 C38 C39 -1.7(12) . . . . ?
O6 C14 C38 C40 -174(2) . . . . ?
O6 C14 C38 C7 -66(4) . . . . ?
O6 C14 C38 C41 59(4) . . . . ?
O5 Ti1 O1 C10 -161.8(8) . . . . ?
O5 C14 C38 C26 -64.7(10) . . . . ?
O5 C14 C38 C6 53.2(10) . . . . ?
O5 C14 C38 C39 174.9(10) . . . . ?
O5 C14 C38 C40 2(3) . . . . ?
O5 C14 C38 C7 110(4) . . . . ?
O5 C14 C38 C41 -124(4) . . . . ?
O3 Ti1 O1 C10 -119.2(12) . . . . ?
O3 Ti2 O8 C22 -106.8(11) 3_666 . . . ?
O3 Ti2 O9 C32 128.3(6) 3_666 . . . ?
O3 Ti2 O7 C31 -106.6(10) 3_666 . . . ?
O10 Ti1 O1 C10 26.0(8) 3_666 . . . ?
O10 C44 C43 C42 -2.0(8) . . . . ?
O10 C44 C43 C49 177.8(5) . . . . ?
O10 C44 C46 C47 179.9(5) . . . . ?
O10 C44 C46 C45 1.7(8) . . . . ?
O9 Ti2 O8 C22 16.4(10) . . . . ?
O9 Ti2 O7 C31 161.7(10) . . . . ?
O9 C32 C33 C34 -179.4(5) . . . . ?
O9 C32 C33 C30 1.7(8) . . . . ?
O1 C10 C56 C17 178.7(6) . . . . ?
O1 C10 C56 C45 2.8(10) . . . 3_666 ?
O4 Ti1 O1 C10 113.9(8) . . . . ?
O7 Ti2 O8 C22 115.4(10) . . . . ?
O7 Ti2 O9 C32 -138.4(6) . . . . ?
C22 C23 C24 C25 -1.6(10) . . . . ?
C22 C23 C30 C33 85.8(8) . . . . ?
C22 C20 C21 C25 -0.2(10) . . . . ?
C22 C20 C19 C9 117.7(6) . . . . ?
C44 C43 C42 C37 -107.9(7) . . . . ?
C44 C43 C49 C48 2.5(10) . . . . ?
C44 C46 C47 C48 2.3(10) . . . . ?
C44 C46 C45 C56 94.1(7) . . . 3_666 ?
C37 C32 C33 C34 3.0(8) . . . . ?
C37 C32 C33 C30 -175.9(5) . . . . ?
C9 C10 C56 C17 -4.3(11) . . . . ?
C9 C10 C56 C45 179.8(6) . . . 3_666 ?
C9 C8 C55 C17 -2.9(11) . . . . ?
C9 C8 C55 C15 177.6(7) . . . . ?
C10 C9 C19 C20 102.5(7) . . . . ?
C10 C9 C8 C55 -2.0(11) . . . . ?
C10 C56 C17 C55 -1.1(12) . . . . ?
C32 C37 C36 C35 0.6(9) . . . . ?
C32 C37 C42 C43 123.2(6) . . . . ?
C32 C33 C34 C35 -1.8(10) . . . . ?
C32 C33 C30 C23 -99.4(7) . . . . ?
C23 C22 C20 C21 0.3(9) . . . . ?
C23 C22 C20 C19 -177.5(5) . . . . ?
C23 C24 C25 C21 1.7(10) . . . . ?
C23 C24 C25 C50 -177.4(6) . . . . ?
C43 C44 C46 C47 -2.7(8) . . . . ?
C43 C44 C46 C45 179.1(5) . . . . ?
C20 C22 C23 C24 0.5(9) . . . . ?
C20 C22 C23 C30 179.2(5) . . . . ?
C20 C21 C25 C24 -0.8(10) . . . . ?
C20 C21 C25 C50 178.3(6) . . . . ?
C21 C20 C19 C9 -60.0(8) . . . . ?
C21 C25 C50 C51 5.3(12) . . . . ?
C21 C25 C50 C52 126.5(8) . . . . ?
C21 C25 C50 C53 -113.5(9) . . . . ?
C36 C37 C32 O9 180.0(5) . . . . ?
C36 C37 C32 C33 -2.4(8) . . . . ?
C36 C37 C42 C43 -60.2(8) . . . . ?
C36 C35 C34 C33 0.0(10) . . . . ?
C36 C35 C28 C29 4.4(10) . . . . ?
C36 C35 C28 C27 126.4(8) . . . . ?
C36 C35 C28 C5 -114.4(7) . . . . ?
C46 C44 C43 C42 -179.5(5) . . . . ?
C46 C44 C43 C49 0.4(8) . . . . ?
C34 C33 C30 C23 81.6(7) . . . . ?
C34 C35 C36 C37 0.6(10) . . . . ?
C34 C35 C28 C29 -178.3(7) . . . . ?
C34 C35 C28 C27 -56.2(9) . . . . ?
C34 C35 C28 C5 62.9(9) . . . . ?
C19 C9 C10 O1 3.5(9) . . . . ?
C19 C9 C10 C56 -173.5(6) . . . . ?
C19 C9 C8 C55 177.3(7) . . . . ?
C19 C20 C21 C25 177.6(6) . . . . ?
C8 C9 C10 O1 -177.2(6) . . . . ?
C8 C9 C10 C56 5.8(10) . . . . ?
C8 C9 C19 C20 -76.8(8) . . . . ?
C8 C55 C17 C56 4.6(12) . . . . ?
C8 C55 C15 C18 -6.4(12) . . . . ?
C8 C55 C15 C16 -124.0(10) . . . . ?
C8 C55 C15 C54 114.1(9) . . . . ?
C47 C46 C45 C56 -84.1(7) . . . 3_666 ?
C47 C48 C49 C43 -2.9(10) . . . . ?
C47 C48 C1 C4 -177.9(8) . . . . ?
C47 C48 C1 C2 -57.5(11) . . . . ?
C47 C48 C1 C3 61.9(10) . . . . ?
C24 C23 C30 C33 -95.6(7) . . . . ?
C24 C25 C50 C51 -175.7(8) . . . . ?
C24 C25 C50 C52 -54.4(10) . . . . ?
C24 C25 C50 C53 65.5(9) . . . . ?
C42 C37 C32 O9 -3.4(8) . . . . ?
C42 C37 C32 C33 174.2(5) . . . . ?
C42 C37 C36 C35 -176.1(6) . . . . ?
C42 C43 C49 C48 -177.6(6) . . . . ?
C17 C55 C15 C18 174.0(8) . . . . ?
C17 C55 C15 C16 56.5(12) . . . . ?
C17 C55 C15 C54 -65.4(11) . . . . ?
C49 C43 C42 C37 72.3(8) . . . . ?
C49 C48 C47 C46 0.4(10) . . . . ?
C49 C48 C1 C4 4.6(12) . . . . ?
C49 C48 C1 C2 125.0(9) . . . . ?
C49 C48 C1 C3 -115.6(10) . . . . ?
C45 C46 C47 C48 -179.5(6) . . . . ?
C45 C56 C17 C55 174.8(7) 3_666 . . . ?
C30 C33 C34 C35 177.2(6) . . . . ?
C30 C23 C24 C25 179.7(6) . . . . ?
C1 C48 C47 C46 -177.3(6) . . . . ?
C1 C48 C49 C43 174.7(7) . . . . ?
C28 C35 C36 C37 178.1(6) . . . . ?
C28 C35 C34 C33 -177.4(6) . . . . ?
C15 C55 C17 C56 -175.9(8) . . . . ?

loop_
_smtbx_masks_void_nr
_smtbx_masks_void_average_x
_smtbx_masks_void_average_y
_smtbx_masks_void_average_z
_smtbx_masks_void_volume
_smtbx_masks_void_count_electrons
_smtbx_masks_void_content
1 0.000 0.000 0.000 262.6 0.0 ?
2 0.000 0.500 0.500 262.6 0.0 ?
3 0.500 1.000 0.500 329.3 49.9 ?
4 0.500 0.500 1.000 329.3 49.9 ?
